data_7208910
loop_
_publ_author_name
'Hu, Feilong'
'Zou, Huahong'
'Zhao, Xuebo'
'Mi, Yan'
'Luo, Caili'
'Wang, Yunxiao'

_publ_section_title
;
 Second ligands-assisted structural variation of entangled coordination
 polymers with polycatenated or polythreaded features
;
_journal_issue 6
_journal_name_full CrystEngComm
_journal_page_first 1068
_journal_paper_doi 10.1039/c2ce26165k
_journal_volume 15
_journal_year 2013
_chemical_formula_sum 'C76 H54 Co3 N4 O20'
_chemical_formula_weight 1520.02
_chemical_name_systematic
;
?
;
_space_group_IT_number 14
_symmetry_cell_setting monoclinic
_symmetry_space_group_name_Hall '-P 2ybc'
_symmetry_space_group_name_H-M 'P 1 21/c 1'
_atom_sites_solution_hydrogens geom
_atom_sites_solution_primary direct
_atom_sites_solution_secondary difmap
_audit_creation_method SHELXL-97
_cell_angle_alpha 90.00
_cell_angle_beta 93.388(8)
_cell_angle_gamma 90.00
_cell_formula_units_Z 2
_cell_length_a 10.682(7)
_cell_length_b 15.358(10)
_cell_length_c 20.449(14)
_cell_measurement_temperature 293(2)
_cell_volume 3349(4)
_computing_cell_refinement 'Bruker SMART'
_computing_data_collection 'Bruker SMART'
_computing_data_reduction 'Bruker SHELXTL'
_computing_molecular_graphics 'Bruker SHELXTL'
_computing_publication_material 'Bruker SHELXTL'
_computing_structure_refinement 'SHELXL-97 (Sheldrick, 1997)'
_computing_structure_solution 'SHELXS-97 (Sheldrick, 1990)'
_diffrn_ambient_temperature 293(2)
_diffrn_measured_fraction_theta_full 0.984
_diffrn_measured_fraction_theta_max 0.984
_diffrn_measurement_device_type 'CCD area detector'
_diffrn_measurement_method 'phi and omega scans'
_diffrn_radiation_monochromator graphite
_diffrn_radiation_source 'fine-focus sealed tube'
_diffrn_radiation_type MoK\a
_diffrn_radiation_wavelength 0.71073
_diffrn_reflns_av_R_equivalents 0.1333
_diffrn_reflns_av_sigmaI/netI 0.1703
_diffrn_reflns_limit_h_max 12
_diffrn_reflns_limit_h_min -12
_diffrn_reflns_limit_k_max 18
_diffrn_reflns_limit_k_min -16
_diffrn_reflns_limit_l_max 22
_diffrn_reflns_limit_l_min -24
_diffrn_reflns_number 18232
_diffrn_reflns_theta_full 25.01
_diffrn_reflns_theta_max 25.01
_diffrn_reflns_theta_min 1.66
_exptl_absorpt_coefficient_mu 0.816
_exptl_absorpt_correction_T_max 0.9839
_exptl_absorpt_correction_T_min 0.8473
_exptl_absorpt_correction_type multi-scan
_exptl_absorpt_process_details sadabs
_exptl_crystal_colour Pink
_exptl_crystal_density_diffrn 1.507
_exptl_crystal_density_method 'not measured'
_exptl_crystal_description Flake
_exptl_crystal_F_000 1558
_exptl_crystal_size_max 0.21
_exptl_crystal_size_mid 0.18
_exptl_crystal_size_min 0.02
_refine_diff_density_max 2.757
_refine_diff_density_min -0.527
_refine_diff_density_rms 0.146
_refine_ls_extinction_method none
_refine_ls_goodness_of_fit_ref 0.999
_refine_ls_hydrogen_treatment constr
_refine_ls_matrix_type full
_refine_ls_number_parameters 467
_refine_ls_number_reflns 5821
_refine_ls_number_restraints 0
_refine_ls_restrained_S_all 0.999
_refine_ls_R_factor_all 0.1921
_refine_ls_R_factor_gt 0.0890
_refine_ls_shift/su_max 0.001
_refine_ls_shift/su_mean 0.000
_refine_ls_structure_factor_coef Fsqd
_refine_ls_weighting_details 'calc w=1/[\s^2^(Fo^2^)+(0.1072P)^2^+0.0000P] where P=(Fo^2^+2Fc^2^)/3'
_refine_ls_weighting_scheme calc
_refine_ls_wR_factor_gt 0.1955
_refine_ls_wR_factor_ref 0.2355
_reflns_number_gt 2586
_reflns_number_total 5821
_reflns_threshold_expression >2sigma(I)
_cod_data_source_file c2ce26165k.txt
_cod_data_source_block 4
_cod_depositor_comments
;
The following automatic conversions were performed:

'_symmetry_cell_setting' value 'Monoclinic' changed to 'monoclinic'
according to /home/saulius/struct/CIF-dictionaries/cif_core.dic
dictionary named 'cif_core.dic' version 2.4.2 from 2011-04-26.

Automatic conversion script
Id: cif_fix_values 1891 2012-01-12 08:04:46Z andrius 
;
_cod_original_sg_symbol_H-M P21/c
_cod_database_code 7208910

loop_
_symmetry_equiv_pos_as_xyz
'x, y, z'
'-x, y+1/2, -z+1/2'
'-x, -y, -z'
'x, -y-1/2, z-1/2'

loop_
_atom_site_label
_atom_site_type_symbol
_atom_site_fract_x
_atom_site_fract_y
_atom_site_fract_z
_atom_site_U_iso_or_equiv
_atom_site_adp_type
_atom_site_occupancy
_atom_site_symmetry_multiplicity
_atom_site_calc_flag
_atom_site_refinement_flags
Co1 Co 0.25402(10) -0.03945(8) 0.41144(6) 0.0341(4) Uani 1 1 d .
Co2 Co 0.5000 0.0000 0.5000 0.0318(5) Uani 1 2 d S
N1 N 0.1774(7) -0.1528(5) 0.3611(4) 0.045(2) Uani 1 1 d .
N2 N 0.1432(7) 0.0445(5) 0.3487(3) 0.0407(18) Uani 1 1 d .
O1 O 0.3320(5) 0.0692(4) 0.4679(3) 0.0358(14) Uani 1 1 d .
O2 O 0.1706(6) 0.1026(4) 0.5277(3) 0.0513(17) Uani 1 1 d .
O3 O 0.3913(5) -0.0360(4) 0.3465(2) 0.0378(14) Uani 1 1 d .
O4 O 0.5630(5) -0.0133(4) 0.4113(3) 0.0387(15) Uani 1 1 d .
O5 O 0.8272(8) -0.0707(5) 0.1489(4) 0.082(3) Uani 1 1 d .
O6 O 0.8092(10) 0.1760(5) -0.1077(4) 0.088(3) Uani 1 1 d .
H6A H 0.7952 0.2007 -0.0734 0.132 Uiso 1 1 calc R
O7 O 0.8091(12) 0.0427(6) -0.1468(4) 0.122(4) Uani 1 1 d .
O8 O 0.3726(5) -0.1086(4) 0.4846(3) 0.0369(15) Uani 1 1 d .
O9 O 0.2286(6) -0.1913(4) 0.5281(3) 0.0566(18) Uani 1 1 d .
O10 O 0.1090(5) -0.0480(4) 0.4751(3) 0.0426(15) Uani 1 1 d .
H10B H 0.1278 -0.0895 0.5013 0.051 Uiso 1 1 d R
H10A H 0.1064 -0.0033 0.4969 0.064 Uiso 1 1 d R
C1 C 0.0615(10) -0.1821(7) 0.3711(5) 0.063(3) Uani 1 1 d .
H1 H 0.0196 -0.1587 0.4056 0.076 Uiso 1 1 calc R
C2 C 0.0023(9) -0.2445(7) 0.3332(5) 0.060(3) Uani 1 1 d .
H2 H -0.0761 -0.2645 0.3440 0.072 Uiso 1 1 calc R
C3 C 0.0554(8) -0.2781(6) 0.2802(4) 0.043(2) Uani 1 1 d .
C4 C 0.1742(9) -0.2487(7) 0.2704(5) 0.060(3) Uani 1 1 d .
H4 H 0.2166 -0.2707 0.2355 0.073 Uiso 1 1 calc R
C5 C 0.2316(9) -0.1879(7) 0.3107(5) 0.061(3) Uani 1 1 d .
H5 H 0.3125 -0.1703 0.3025 0.073 Uiso 1 1 calc R
C6 C 0.0642(10) 0.1026(7) 0.3708(4) 0.056(3) Uani 1 1 d .
H6 H 0.0537 0.1046 0.4156 0.067 Uiso 1 1 calc R
C7 C -0.0036(10) 0.1605(6) 0.3305(5) 0.055(3) Uani 1 1 d .
H7 H -0.0585 0.1998 0.3481 0.066 Uiso 1 1 calc R
C8 C 0.0112(8) 0.1593(6) 0.2641(4) 0.044(2) Uani 1 1 d .
C9 C 0.0908(9) 0.0985(7) 0.2403(5) 0.053(3) Uani 1 1 d .
H9 H 0.1028 0.0951 0.1957 0.064 Uiso 1 1 calc R
C10 C 0.1525(9) 0.0426(7) 0.2837(5) 0.053(3) Uani 1 1 d .
H10 H 0.2043 0.0006 0.2668 0.063 Uiso 1 1 calc R
C11 C 0.5682(8) 0.1881(6) 0.4172(4) 0.039(2) Uani 1 1 d .
C12 C 0.5987(9) 0.1751(6) 0.3529(4) 0.046(2) Uani 1 1 d .
H12 H 0.6774 0.1532 0.3446 0.055 Uiso 1 1 calc R
C13 C 0.5149(10) 0.1938(7) 0.3012(5) 0.058(3) Uani 1 1 d .
H13 H 0.5361 0.1848 0.2583 0.070 Uiso 1 1 calc R
C14 C 0.3995(10) 0.2259(7) 0.3144(5) 0.064(3) Uani 1 1 d .
H14 H 0.3410 0.2378 0.2800 0.077 Uiso 1 1 calc R
C15 C 0.3690(9) 0.2408(6) 0.3777(5) 0.051(3) Uani 1 1 d .
H15 H 0.2911 0.2640 0.3859 0.061 Uiso 1 1 calc R
C16 C 0.4533(9) 0.2215(6) 0.4291(5) 0.044(2) Uani 1 1 d .
C17 C 0.4241(9) 0.2451(6) 0.4979(5) 0.045(2) Uani 1 1 d .
C18 C 0.4789(10) 0.3194(7) 0.5265(5) 0.061(3) Uani 1 1 d .
H18 H 0.5362 0.3505 0.5032 0.073 Uiso 1 1 calc R
C19 C 0.4530(10) 0.3478(8) 0.5856(6) 0.071(3) Uani 1 1 d .
H19 H 0.4897 0.3986 0.6025 0.085 Uiso 1 1 calc R
C20 C 0.3702(11) 0.3006(7) 0.6221(5) 0.067(3) Uani 1 1 d .
H20 H 0.3519 0.3191 0.6638 0.081 Uiso 1 1 calc R
C21 C 0.3162(9) 0.2269(7) 0.5960(5) 0.053(3) Uani 1 1 d .
H21 H 0.2617 0.1952 0.6206 0.064 Uiso 1 1 calc R
C22 C 0.3405(9) 0.1979(6) 0.5334(5) 0.044(2) Uani 1 1 d .
C23 C 0.2764(9) 0.1177(6) 0.5081(4) 0.037(2) Uani 1 1 d .
C24 C 0.3378(9) -0.1613(6) 0.5284(5) 0.042(2) Uani 1 1 d .
C25 C 0.5088(8) -0.0270(5) 0.3565(4) 0.033(2) Uani 1 1 d .
C26 C 0.5913(8) -0.0341(6) 0.2993(4) 0.038(2) Uani 1 1 d .
C27 C 0.7204(8) -0.0349(6) 0.3106(4) 0.048(3) Uani 1 1 d .
H27 H 0.7558 -0.0284 0.3530 0.058 Uiso 1 1 calc R
C28 C 0.7953(9) -0.0452(7) 0.2599(5) 0.057(3) Uani 1 1 d .
H28 H 0.8816 -0.0492 0.2683 0.068 Uiso 1 1 calc R
C29 C 0.7461(10) -0.0500(7) 0.1969(5) 0.055(3) Uani 1 1 d .
C30 C 0.6201(9) -0.0467(7) 0.1849(4) 0.053(3) Uani 1 1 d .
H30 H 0.5867 -0.0494 0.1420 0.063 Uiso 1 1 calc R
C31 C 0.5402(9) -0.0394(6) 0.2355(4) 0.045(2) Uani 1 1 d .
H31 H 0.4537 -0.0381 0.2269 0.054 Uiso 1 1 calc R
C32 C 0.8171(11) -0.0284(8) 0.0883(6) 0.062(3) Uani 1 1 d .
C33 C 0.8002(11) 0.0588(8) 0.0836(5) 0.070(3) Uani 1 1 d .
H33 H 0.7885 0.0907 0.1214 0.084 Uiso 1 1 calc R
C34 C 0.7998(11) 0.1009(7) 0.0247(6) 0.070(3) Uani 1 1 d .
H34 H 0.7910 0.1611 0.0223 0.084 Uiso 1 1 calc R
C35 C 0.8129(11) 0.0519(8) -0.0311(5) 0.063(3) Uani 1 1 d .
C36 C 0.8331(13) -0.0384(8) -0.0248(6) 0.079(4) Uani 1 1 d .
H36 H 0.8421 -0.0725 -0.0619 0.095 Uiso 1 1 calc R
C37 C 0.8395(10) -0.0765(8) 0.0369(6) 0.067(3) Uani 1 1 d .
H37 H 0.8593 -0.1352 0.0419 0.080 Uiso 1 1 calc R
C38 C 0.8104(12) 0.0897(9) -0.0983(6) 0.072(3) Uani 1 1 d .

loop_
_atom_site_aniso_label
_atom_site_aniso_U_11
_atom_site_aniso_U_22
_atom_site_aniso_U_33
_atom_site_aniso_U_23
_atom_site_aniso_U_13
_atom_site_aniso_U_12
Co1 0.0270(6) 0.0513(8) 0.0232(6) -0.0021(6) -0.0054(5) -0.0014(6)
Co2 0.0222(8) 0.0554(12) 0.0169(8) -0.0006(7) -0.0074(7) -0.0024(8)
N1 0.029(4) 0.065(6) 0.040(5) -0.007(4) 0.003(4) -0.010(4)
N2 0.040(4) 0.054(5) 0.027(4) -0.004(4) 0.000(3) 0.004(4)
O1 0.035(3) 0.052(4) 0.021(3) -0.003(3) 0.001(3) -0.001(3)
O2 0.037(4) 0.075(5) 0.043(4) -0.015(3) 0.005(3) -0.006(3)
O3 0.031(3) 0.064(4) 0.017(3) -0.002(3) -0.011(3) -0.002(3)
O4 0.025(3) 0.069(5) 0.021(3) 0.002(3) -0.002(3) -0.005(3)
O5 0.095(6) 0.093(6) 0.063(5) 0.023(4) 0.043(5) 0.029(5)
O6 0.139(8) 0.070(6) 0.058(6) 0.008(4) 0.032(5) 0.030(5)
O7 0.230(13) 0.093(7) 0.043(5) -0.014(5) 0.014(6) 0.037(7)
O8 0.027(3) 0.055(4) 0.028(3) 0.001(3) -0.001(3) -0.004(3)
O9 0.047(4) 0.066(5) 0.056(5) 0.014(4) -0.003(3) -0.016(4)
O10 0.033(3) 0.055(4) 0.040(4) -0.003(3) -0.004(3) -0.002(3)
C1 0.059(7) 0.083(9) 0.048(7) -0.025(6) 0.014(6) -0.013(6)
C2 0.041(6) 0.085(9) 0.055(7) -0.032(6) 0.009(5) -0.020(6)
C3 0.032(5) 0.062(7) 0.034(6) -0.006(5) -0.001(4) -0.008(5)
C4 0.054(6) 0.078(8) 0.051(7) -0.032(6) 0.019(5) -0.020(6)
C5 0.038(6) 0.077(8) 0.067(8) -0.035(6) 0.011(5) -0.020(5)
C6 0.074(7) 0.075(8) 0.018(5) 0.000(5) 0.001(5) 0.023(6)
C7 0.064(7) 0.062(7) 0.038(6) 0.004(5) 0.002(5) 0.024(6)
C8 0.043(6) 0.054(7) 0.034(6) 0.011(5) 0.000(5) 0.008(5)
C9 0.058(7) 0.064(8) 0.037(6) 0.002(5) -0.006(5) 0.015(6)
C10 0.058(7) 0.066(7) 0.033(6) 0.000(5) -0.009(5) 0.018(5)
C11 0.036(5) 0.044(6) 0.036(5) 0.005(4) 0.005(4) 0.002(4)
C12 0.048(6) 0.052(7) 0.038(6) 0.003(5) -0.003(5) 0.003(5)
C13 0.064(7) 0.072(8) 0.039(6) 0.003(5) 0.002(5) -0.004(6)
C14 0.062(8) 0.079(9) 0.049(7) 0.008(6) -0.011(6) -0.002(6)
C15 0.044(6) 0.063(7) 0.045(7) 0.007(5) -0.006(5) 0.011(5)
C16 0.059(7) 0.036(6) 0.039(6) -0.004(4) 0.018(5) -0.006(5)
C17 0.047(6) 0.042(6) 0.045(6) 0.000(5) 0.007(5) 0.001(5)
C18 0.056(7) 0.068(8) 0.059(8) -0.013(6) 0.007(6) -0.013(6)
C19 0.060(8) 0.081(9) 0.071(9) -0.027(7) -0.001(7) -0.015(6)
C20 0.086(9) 0.072(9) 0.044(7) -0.025(6) 0.005(6) 0.002(7)
C21 0.048(6) 0.056(7) 0.057(7) -0.017(5) 0.004(5) 0.006(5)
C22 0.050(6) 0.043(6) 0.040(6) -0.006(5) 0.007(5) 0.010(5)
C23 0.042(6) 0.042(6) 0.027(5) -0.002(4) -0.003(4) 0.002(5)
C24 0.049(6) 0.037(6) 0.040(6) 0.001(4) 0.006(5) -0.009(5)
C25 0.036(5) 0.038(6) 0.025(5) -0.002(4) -0.002(4) 0.000(4)
C26 0.043(5) 0.049(6) 0.023(5) 0.001(4) -0.001(4) -0.007(4)
C27 0.032(5) 0.085(8) 0.027(5) 0.000(5) -0.005(4) -0.003(5)
C28 0.032(5) 0.088(9) 0.052(7) 0.008(6) 0.003(5) -0.004(5)
C29 0.064(7) 0.066(8) 0.038(6) 0.007(5) 0.024(6) 0.008(6)
C30 0.055(7) 0.082(8) 0.021(5) -0.002(5) 0.003(5) 0.006(6)
C31 0.045(6) 0.062(7) 0.026(5) -0.002(4) -0.014(4) 0.000(5)
C32 0.067(8) 0.069(9) 0.052(7) 0.010(6) 0.021(6) 0.004(6)
C33 0.096(9) 0.079(10) 0.036(7) 0.003(6) 0.005(6) 0.015(7)
C34 0.095(9) 0.054(8) 0.064(8) -0.006(6) 0.024(7) 0.006(6)
C35 0.078(8) 0.073(9) 0.041(7) -0.009(6) 0.021(6) -0.007(6)
C36 0.137(12) 0.049(8) 0.054(8) -0.008(6) 0.026(8) -0.005(8)
C37 0.077(8) 0.071(8) 0.053(8) 0.003(6) 0.019(6) 0.001(6)
C38 0.100(10) 0.066(9) 0.052(8) -0.001(7) 0.016(7) 0.024(7)

loop_
_atom_type_symbol
_atom_type_description
_atom_type_scat_dispersion_real
_atom_type_scat_dispersion_imag
_atom_type_scat_source
C C 0.0033 0.0016 'International Tables Vol C Tables 4.2.6.8 and 6.1.1.4'
H H 0.0000 0.0000 'International Tables Vol C Tables 4.2.6.8 and 6.1.1.4'
Co Co 0.3494 0.9721 'International Tables Vol C Tables 4.2.6.8 and 6.1.1.4'
N N 0.0061 0.0033 'International Tables Vol C Tables 4.2.6.8 and 6.1.1.4'
O O 0.0106 0.0060 'International Tables Vol C Tables 4.2.6.8 and 6.1.1.4'

loop_
_geom_angle_atom_site_label_1
_geom_angle_atom_site_label_2
_geom_angle_atom_site_label_3
_geom_angle
_geom_angle_site_symmetry_1
_geom_angle_site_symmetry_3
O3 Co1 O10 177.1(2) . .
O3 Co1 N2 89.3(2) . .
O10 Co1 N2 90.4(3) . .
O3 Co1 N1 88.7(3) . .
O10 Co1 N1 88.4(3) . .
N2 Co1 N1 91.1(3) . .
O3 Co1 O1 93.4(2) . .
O10 Co1 O1 89.5(2) . .
N2 Co1 O1 92.2(3) . .
N1 Co1 O1 176.2(3) . .
O3 Co1 O8 92.8(2) . .
O10 Co1 O8 87.9(2) . .
N2 Co1 O8 171.6(2) . .
N1 Co1 O8 97.1(3) . .
O1 Co1 O8 79.6(2) . .
O4 Co2 O4 180.000(1) 3_656 .
O4 Co2 O1 95.4(2) 3_656 3_656
O4 Co2 O1 84.6(2) . 3_656
O4 Co2 O1 84.6(2) 3_656 .
O4 Co2 O1 95.4(2) . .
O1 Co2 O1 180.000(1) 3_656 .
O4 Co2 O8 88.1(2) 3_656 .
O4 Co2 O8 91.9(2) . .
O1 Co2 O8 99.8(2) 3_656 .
O1 Co2 O8 80.2(2) . .
O4 Co2 O8 91.9(2) 3_656 3_656
O4 Co2 O8 88.1(2) . 3_656
O1 Co2 O8 80.2(2) 3_656 3_656
O1 Co2 O8 99.8(2) . 3_656
O8 Co2 O8 180.00(19) . 3_656
C5 N1 C1 115.5(8) . .
C5 N1 Co1 121.8(6) . .
C1 N1 Co1 121.6(6) . .
C6 N2 C10 116.1(8) . .
C6 N2 Co1 122.9(6) . .
C10 N2 Co1 121.0(6) . .
C23 O1 Co2 120.1(5) . .
C23 O1 Co1 127.7(5) . .
Co2 O1 Co1 94.0(2) . .
C25 O3 Co1 130.0(5) . .
C25 O4 Co2 132.4(5) . .
C29 O5 C32 120.3(8) . .
C38 O6 H6A 109.5 . .
C24 O8 Co2 126.3(6) . .
C24 O8 Co1 127.5(6) . .
Co2 O8 Co1 93.4(2) . .
Co1 O10 H10B 106.6 . .
Co1 O10 H10A 109.8 . .
H10B O10 H10A 107.3 . .
N1 C1 C2 123.3(9) . .
N1 C1 H1 118.4 . .
C2 C1 H1 118.4 . .
C3 C2 C1 121.4(9) . .
C3 C2 H2 119.3 . .
C1 C2 H2 119.3 . .
C2 C3 C4 115.2(9) . .
C2 C3 C8 122.0(8) . 2_545
C4 C3 C8 122.8(8) . 2_545
C5 C4 C3 121.5(9) . .
C5 C4 H4 119.3 . .
C3 C4 H4 119.3 . .
N1 C5 C4 123.1(9) . .
N1 C5 H5 118.5 . .
C4 C5 H5 118.5 . .
N2 C6 C7 123.3(8) . .
N2 C6 H6 118.4 . .
C7 C6 H6 118.4 . .
C8 C7 C6 119.5(9) . .
C8 C7 H7 120.3 . .
C6 C7 H7 120.3 . .
C9 C8 C7 117.9(9) . .
C9 C8 C3 120.9(8) . 2
C7 C8 C3 121.2(8) . 2
C8 C9 C10 118.7(9) . .
C8 C9 H9 120.7 . .
C10 C9 H9 120.7 . .
N2 C10 C9 124.5(9) . .
N2 C10 H10 117.7 . .
C9 C10 H10 117.7 . .
C16 C11 C12 119.1(9) . .
C16 C11 C24 122.5(8) . 3_656
C12 C11 C24 118.4(8) . 3_656
C13 C12 C11 121.3(9) . .
C13 C12 H12 119.3 . .
C11 C12 H12 119.3 . .
C14 C13 C12 118.5(10) . .
C14 C13 H13 120.8 . .
C12 C13 H13 120.8 . .
C13 C14 C15 120.8(10) . .
C13 C14 H14 119.6 . .
C15 C14 H14 119.6 . .
C14 C15 C16 120.3(9) . .
C14 C15 H15 119.8 . .
C16 C15 H15 119.8 . .
C11 C16 C15 120.0(8) . .
C11 C16 C17 119.7(9) . .
C15 C16 C17 120.1(9) . .
C22 C17 C18 118.4(9) . .
C22 C17 C16 122.6(9) . .
C18 C17 C16 119.0(8) . .
C19 C18 C17 123.0(10) . .
C19 C18 H18 118.5 . .
C17 C18 H18 118.5 . .
C18 C19 C20 119.3(11) . .
C18 C19 H19 120.3 . .
C20 C19 H19 120.3 . .
C21 C20 C19 119.3(10) . .
C21 C20 H20 120.4 . .
C19 C20 H20 120.4 . .
C20 C21 C22 121.8(10) . .
C20 C21 H21 119.1 . .
C22 C21 H21 119.1 . .
C17 C22 C21 118.3(9) . .
C17 C22 C23 123.3(8) . .
C21 C22 C23 118.5(9) . .
O2 C23 O1 124.3(8) . .
O2 C23 C22 116.8(8) . .
O1 C23 C22 118.9(8) . .
O9 C24 O8 122.5(9) . .
O9 C24 C11 118.8(8) . 3_656
O8 C24 C11 118.7(8) . 3_656
O4 C25 O3 124.4(7) . .
O4 C25 C26 116.5(7) . .
O3 C25 C26 119.1(7) . .
C27 C26 C31 119.3(8) . .
C27 C26 C25 119.5(8) . .
C31 C26 C25 121.2(8) . .
C28 C27 C26 120.0(9) . .
C28 C27 H27 120.0 . .
C26 C27 H27 120.0 . .
C27 C28 C29 121.1(9) . .
C27 C28 H28 119.4 . .
C29 C28 H28 119.4 . .
C30 C29 C28 119.4(9) . .
C30 C29 O5 122.5(10) . .
C28 C29 O5 117.4(10) . .
C29 C30 C31 121.3(9) . .
C29 C30 H30 119.4 . .
C31 C30 H30 119.4 . .
C30 C31 C26 118.8(9) . .
C30 C31 H31 120.6 . .
C26 C31 H31 120.6 . .
C37 C32 C33 121.9(11) . .
C37 C32 O5 116.1(11) . .
C33 C32 O5 121.6(10) . .
C32 C33 C34 121.6(10) . .
C32 C33 H33 119.2 . .
C34 C33 H33 119.2 . .
C33 C34 C35 118.4(11) . .
C33 C34 H34 120.8 . .
C35 C34 H34 120.8 . .
C34 C35 C36 118.9(10) . .
C34 C35 C38 123.6(11) . .
C36 C35 C38 117.5(10) . .
C37 C36 C35 119.7(10) . .
C37 C36 H36 120.1 . .
C35 C36 H36 120.1 . .
C32 C37 C36 119.2(12) . .
C32 C37 H37 120.4 . .
C36 C37 H37 120.4 . .
O7 C38 O6 117.7(11) . .
O7 C38 C35 121.1(12) . .
O6 C38 C35 121.2(10) . .

loop_
_geom_bond_atom_site_label_1
_geom_bond_atom_site_label_2
_geom_bond_distance
_geom_bond_site_symmetry_2
Co1 O3 2.035(5) .
Co1 O10 2.085(5) .
Co1 N2 2.129(7) .
Co1 N1 2.159(7) .
Co1 O1 2.167(6) .
Co1 O8 2.179(6) .
Co2 O4 1.981(5) 3_656
Co2 O4 1.981(5) .
Co2 O1 2.154(6) 3_656
Co2 O1 2.154(6) .
Co2 O8 2.164(6) .
Co2 O8 2.164(6) 3_656
N1 C5 1.326(11) .
N1 C1 1.344(11) .
N2 C6 1.326(11) .
N2 C10 1.338(11) .
O1 C23 1.280(9) .
O2 C23 1.244(9) .
O3 C25 1.268(9) .
O4 C25 1.249(10) .
O5 C29 1.383(10) .
O5 C32 1.398(12) .
O6 C38 1.340(12) .
O6 H6A 0.8200 .
O7 C38 1.226(13) .
O8 C24 1.279(10) .
O9 C24 1.254(10) .
O10 H10B 0.8501 .
O10 H10A 0.8201 .
C1 C2 1.365(13) .
C1 H1 0.9300 .
C2 C3 1.355(12) .
C2 H2 0.9300 .
C3 C4 1.373(11) .
C3 C8 1.473(12) 2_545
C4 C5 1.367(13) .
C4 H4 0.9300 .
C5 H5 0.9300 .
C6 C7 1.388(13) .
C6 H6 0.9300 .
C7 C8 1.375(12) .
C7 H7 0.9300 .
C8 C9 1.372(12) .
C8 C3 1.473(12) 2
C9 C10 1.374(13) .
C9 H9 0.9300 .
C10 H10 0.9300 .
C11 C16 1.365(12) .
C11 C12 1.387(12) .
C11 C24 1.510(12) 3_656
C12 C13 1.375(13) .
C12 H12 0.9300 .
C13 C14 1.370(13) .
C13 H13 0.9300 .
C14 C15 1.373(13) .
C14 H14 0.9300 .
C15 C16 1.375(13) .
C15 H15 0.9300 .
C16 C17 1.503(12) .
C17 C22 1.388(12) .
C17 C18 1.396(13) .
C18 C19 1.330(14) .
C18 H18 0.9300 .
C19 C20 1.393(14) .
C19 H19 0.9300 .
C20 C21 1.365(13) .
C20 H20 0.9300 .
C21 C22 1.394(12) .
C21 H21 0.9300 .
C22 C23 1.487(12) .
C24 C11 1.510(12) 3_656
C25 C26 1.509(11) .
C26 C27 1.385(12) .
C26 C31 1.387(12) .
C27 C28 1.355(12) .
C27 H27 0.9300 .
C28 C29 1.366(14) .
C28 H28 0.9300 .
C29 C30 1.355(13) .
C30 C31 1.384(12) .
C30 H30 0.9300 .
C31 H31 0.9300 .
C32 C37 1.317(14) .
C32 C33 1.354(14) .
C33 C34 1.367(14) .
C33 H33 0.9300 .
C34 C35 1.381(14) .
C34 H34 0.9300 .
C35 C36 1.409(14) .
C35 C38 1.489(15) .
C36 C37 1.389(15) .
C36 H36 0.9300 .
C37 H37 0.9300 .

loop_
_geom_torsion_atom_site_label_1
_geom_torsion_atom_site_label_2
_geom_torsion_atom_site_label_3
_geom_torsion_atom_site_label_4
_geom_torsion
_geom_torsion_site_symmetry_1
_geom_torsion_site_symmetry_4
O3 Co1 N1 C5 2.1(8) . .
O10 Co1 N1 C5 -178.2(8) . .
N2 Co1 N1 C5 91.4(8) . .
O1 Co1 N1 C5 -121(4) . .
O8 Co1 N1 C5 -90.5(8) . .
O3 Co1 N1 C1 -165.7(8) . .
O10 Co1 N1 C1 13.9(8) . .
N2 Co1 N1 C1 -76.4(8) . .
O1 Co1 N1 C1 71(4) . .
O8 Co1 N1 C1 101.7(8) . .
O3 Co1 N2 C6 -147.7(8) . .
O10 Co1 N2 C6 35.2(8) . .
N1 Co1 N2 C6 123.6(8) . .
O1 Co1 N2 C6 -54.4(8) . .
O8 Co1 N2 C6 -43(2) . .
O3 Co1 N2 C10 30.5(7) . .
O10 Co1 N2 C10 -146.6(7) . .
N1 Co1 N2 C10 -58.2(7) . .
O1 Co1 N2 C10 123.8(7) . .
O8 Co1 N2 C10 134.8(15) . .
O4 Co2 O1 C23 22.7(6) 3_656 .
O4 Co2 O1 C23 -157.3(6) . .
O1 Co2 O1 C23 -146(100) 3_656 .
O8 Co2 O1 C23 111.7(6) . .
O8 Co2 O1 C23 -68.3(6) 3_656 .
O4 Co2 O1 Co1 -115.9(2) 3_656 .
O4 Co2 O1 Co1 64.1(2) . .
O1 Co2 O1 Co1 75(100) 3_656 .
O8 Co2 O1 Co1 -26.8(2) . .
O8 Co2 O1 Co1 153.2(2) 3_656 .
O3 Co1 O1 C23 160.9(7) . .
O10 Co1 O1 C23 -18.9(7) . .
N2 Co1 O1 C23 71.5(7) . .
N1 Co1 O1 C23 -76(4) . .
O8 Co1 O1 C23 -106.9(7) . .
O3 Co1 O1 Co2 -65.6(2) . .
O10 Co1 O1 Co2 114.7(2) . .
N2 Co1 O1 Co2 -155.0(2) . .
N1 Co1 O1 Co2 57(4) . .
O8 Co1 O1 Co2 26.66(19) . .
O10 Co1 O3 C25 -140(5) . .
N2 Co1 O3 C25 135.8(7) . .
N1 Co1 O3 C25 -133.1(7) . .
O1 Co1 O3 C25 43.7(7) . .
O8 Co1 O3 C25 -36.1(7) . .
O4 Co2 O4 C25 -54(100) 3_656 .
O1 Co2 O4 C25 143.0(8) 3_656 .
O1 Co2 O4 C25 -37.0(8) . .
O8 Co2 O4 C25 43.4(8) . .
O8 Co2 O4 C25 -136.6(8) 3_656 .
O4 Co2 O8 C24 -31.7(7) 3_656 .
O4 Co2 O8 C24 148.3(7) . .
O1 Co2 O8 C24 63.5(7) 3_656 .
O1 Co2 O8 C24 -116.5(7) . .
O8 Co2 O8 C24 167(100) 3_656 .
O4 Co2 O8 Co1 111.5(2) 3_656 .
O4 Co2 O8 Co1 -68.5(2) . .
O1 Co2 O8 Co1 -153.37(19) 3_656 .
O1 Co2 O8 Co1 26.63(19) . .
O8 Co2 O8 Co1 -50(100) 3_656 .
O3 Co1 O8 C24 -151.1(7) . .
O10 Co1 O8 C24 26.1(7) . .
N2 Co1 O8 C24 104.8(17) . .
N1 Co1 O8 C24 -62.1(7) . .
O1 Co1 O8 C24 116.0(7) . .
O3 Co1 O8 Co2 66.4(2) . .
O10 Co1 O8 Co2 -116.4(2) . .
N2 Co1 O8 Co2 -37.7(17) . .
N1 Co1 O8 Co2 155.5(2) . .
O1 Co1 O8 Co2 -26.51(19) . .
C5 N1 C1 C2 0.8(16) . .
Co1 N1 C1 C2 169.4(9) . .
N1 C1 C2 C3 -3.5(18) . .
C1 C2 C3 C4 3.8(17) . .
C1 C2 C3 C8 -175.3(10) . 2_545
C2 C3 C4 C5 -1.9(16) . .
C8 C3 C4 C5 177.2(11) 2_545 .
C1 N1 C5 C4 1.2(16) . .
Co1 N1 C5 C4 -167.4(9) . .
C3 C4 C5 N1 -0.6(18) . .
C10 N2 C6 C7 -1.7(15) . .
Co1 N2 C6 C7 176.6(8) . .
N2 C6 C7 C8 -0.6(16) . .
C6 C7 C8 C9 1.8(15) . .
C6 C7 C8 C3 -177.7(9) . 2
C7 C8 C9 C10 -0.6(15) . .
C3 C8 C9 C10 178.8(9) 2 .
C6 N2 C10 C9 2.9(15) . .
Co1 N2 C10 C9 -175.4(8) . .
C8 C9 C10 N2 -1.8(16) . .
C16 C11 C12 C13 -1.0(14) . .
C24 C11 C12 C13 176.6(9) 3_656 .
C11 C12 C13 C14 0.0(15) . .
C12 C13 C14 C15 1.3(16) . .
C13 C14 C15 C16 -1.6(16) . .
C12 C11 C16 C15 0.7(13) . .
C24 C11 C16 C15 -176.8(9) 3_656 .
C12 C11 C16 C17 -173.3(8) . .
C24 C11 C16 C17 9.1(13) 3_656 .
C14 C15 C16 C11 0.6(15) . .
C14 C15 C16 C17 174.6(9) . .
C11 C16 C17 C22 -109.4(11) . .
C15 C16 C17 C22 76.6(12) . .
C11 C16 C17 C18 73.3(12) . .
C15 C16 C17 C18 -100.7(11) . .
C22 C17 C18 C19 -1.3(16) . .
C16 C17 C18 C19 176.2(10) . .
C17 C18 C19 C20 1.9(18) . .
C18 C19 C20 C21 -0.9(18) . .
C19 C20 C21 C22 -0.7(17) . .
C18 C17 C22 C21 -0.3(14) . .
C16 C17 C22 C21 -177.7(9) . .
C18 C17 C22 C23 -179.9(9) . .
C16 C17 C22 C23 2.7(14) . .
C20 C21 C22 C17 1.3(15) . .
C20 C21 C22 C23 -179.1(9) . .
Co2 O1 C23 O2 -113.5(8) . .
Co1 O1 C23 O2 9.8(12) . .
Co2 O1 C23 C22 66.9(9) . .
Co1 O1 C23 C22 -169.8(6) . .
C17 C22 C23 O2 -149.6(9) . .
C21 C22 C23 O2 30.8(13) . .
C17 C22 C23 O1 30.1(13) . .
C21 C22 C23 O1 -149.5(8) . .
Co2 O8 C24 O9 143.0(7) . .
Co1 O8 C24 O9 12.0(13) . .
Co2 O8 C24 C11 -36.7(11) . 3_656
Co1 O8 C24 C11 -167.8(5) . 3_656
Co2 O4 C25 O3 -0.1(13) . .
Co2 O4 C25 C26 -179.4(5) . .
Co1 O3 C25 O4 -4.2(13) . .
Co1 O3 C25 C26 175.1(5) . .
O4 C25 C26 C27 7.1(12) . .
O3 C25 C26 C27 -172.2(8) . .
O4 C25 C26 C31 -172.6(8) . .
O3 C25 C26 C31 8.1(12) . .
C31 C26 C27 C28 -3.3(14) . .
C25 C26 C27 C28 177.0(8) . .
C26 C27 C28 C29 3.8(16) . .
C27 C28 C29 C30 -1.8(16) . .
C27 C28 C29 O5 -172.6(9) . .
C32 O5 C29 C30 49.6(15) . .
C32 O5 C29 C28 -139.9(11) . .
C28 C29 C30 C31 -0.6(16) . .
O5 C29 C30 C31 169.7(9) . .
C29 C30 C31 C26 1.0(15) . .
C27 C26 C31 C30 0.9(14) . .
C25 C26 C31 C30 -179.3(8) . .
C29 O5 C32 C37 -143.5(11) . .
C29 O5 C32 C33 44.1(15) . .
C37 C32 C33 C34 3.0(19) . .
O5 C32 C33 C34 175.0(11) . .
C32 C33 C34 C35 2.2(18) . .
C33 C34 C35 C36 -3.5(17) . .
C33 C34 C35 C38 178.2(11) . .
C34 C35 C36 C37 0.0(17) . .
C38 C35 C36 C37 178.4(12) . .
C33 C32 C37 C36 -6.6(19) . .
O5 C32 C37 C36 -179.0(10) . .
C35 C36 C37 C32 5.1(19) . .
C34 C35 C38 O7 -172.2(13) . .
C36 C35 C38 O7 9.5(19) . .
C34 C35 C38 O6 7.6(19) . .
C36 C35 C38 O6 -170.6(11) . .
